data_4348732
loop_
_publ_author_name
'Wu, Bing'
'Wilding, Matthew J. T.'
'Kuppuswamy, Subramaniam'
'Bezpalko, Mark W.'
'Foxman, Bruce M.'
'Thomas, Christine M.'

_publ_section_title
;
 Exploring Trends in Metal-Metal Bonding, Spectroscopic Properties, and
 Conformational Flexibility in a Series of Heterobimetallic Ti/M and V/M
 Complexes (M = Fe, Co, Ni, and Cu).
;
_journal_issue 23
_journal_name_full 'Inorganic chemistry'
_journal_page_first 12137
_journal_page_last 12148
_journal_paper_doi 10.1021/acs.inorgchem.6b01543
_journal_volume 55
_journal_year 2016
_chemical_formula_moiety 'C46 H77 Co1 I1 N3 O1 P3 V1'
_chemical_formula_sum 'C46 H77 Co I N3 O P3 V'
_chemical_formula_weight 1017.84
_space_group_IT_number 14
_space_group_name_Hall '-P 2yn'
_space_group_name_H-M_alt 'P 1 21/n 1'
_symmetry_cell_setting monoclinic
_symmetry_space_group_name_Hall '-P 2yn'
_symmetry_space_group_name_H-M 'P 1 21/n 1'
_atom_sites_solution_hydrogens difmap
_atom_sites_solution_primary other
_audit_creation_date 2013-09-11
_audit_creation_method CRYSTALS_ver_14.43
_cell_angle_alpha 90
_cell_angle_beta 92.771(2)
_cell_angle_gamma 90
_cell_formula_units_Z 4
_cell_length_a 12.4894(6)
_cell_length_b 20.4356(10)
_cell_length_c 19.5120(9)
_cell_measurement_reflns_used 9811
_cell_measurement_temperature 120
_cell_measurement_theta_max 30
_cell_measurement_theta_min 2
_cell_volume 4974.2(4)
_computing_cell_refinement 'Apex2 (Bruker AXS, 2006)'
_computing_data_collection 'Apex2 (Bruker AXS, 2006)'
_computing_data_reduction 'Apex2 (Bruker AXS, 2006)'
_computing_molecular_graphics 'CAMERON (Watkin et al., 1996)'
_computing_publication_material 'CRYSTALS (Betteridge et al., 2003)'
_computing_structure_refinement 'CRYSTALS (Betteridge et al., 2003)'
_computing_structure_solution 'Superflip (Palatinus & Chapuis, 2007)'
_diffrn_ambient_temperature 120
_diffrn_measured_fraction_theta_full 0.995
_diffrn_measured_fraction_theta_max 0.995
_diffrn_measurement_device Area
_diffrn_measurement_device_type 'Bruker Kappa Apex2'
_diffrn_measurement_method '\f & \w scans'
_diffrn_radiation_monochromator graphite
_diffrn_radiation_type 'Mo K\a'
_diffrn_radiation_wavelength 0.71073
_diffrn_reflns_av_R_equivalents 0.039
_diffrn_reflns_limit_h_max 17
_diffrn_reflns_limit_h_min -17
_diffrn_reflns_limit_k_max 28
_diffrn_reflns_limit_k_min -28
_diffrn_reflns_limit_l_max 27
_diffrn_reflns_limit_l_min -24
_diffrn_reflns_number 61558
_diffrn_reflns_theta_full 30.034
_diffrn_reflns_theta_max 30.034
_diffrn_reflns_theta_min 1.444
_diffrn_standards_number 0
_exptl_absorpt_coefficient_mu 1.274
_exptl_absorpt_correction_T_max 0.82
_exptl_absorpt_correction_T_min 0.75
_exptl_absorpt_correction_type numerical
_exptl_absorpt_process_details
; 
 Analytical Absorption (De Meulenaer & Tompa, 1965) 
;
_exptl_crystal_colour brown
_exptl_crystal_density_diffrn 1.359
_exptl_crystal_density_method 'not measured'
_exptl_crystal_description prism
_exptl_crystal_F_000 2120
_exptl_crystal_size_max 0.430
_exptl_crystal_size_mid 0.230
_exptl_crystal_size_min 0.160
_refine_diff_density_max 0.62
_refine_diff_density_min -0.58
_refine_ls_extinction_method None
_refine_ls_goodness_of_fit_ref 0.9801
_refine_ls_hydrogen_treatment constr
_refine_ls_matrix_type full
_refine_ls_number_parameters 505
_refine_ls_number_reflns 14485
_refine_ls_number_restraints 0
_refine_ls_R_factor_all 0.0346
_refine_ls_R_factor_gt 0.0252
_refine_ls_shift/su_max 0.0053437
_refine_ls_shift/su_mean 0.0005243
_refine_ls_structure_factor_coef Fsqd
_refine_ls_weighting_details
;
 Method= Modified Sheldrick 
 w=1/[\s^2^(F^2^) + ( 0.02P)^2^ + 3.33P] 
 ,where P=(max(Fo^2^,0) + 2Fc^2^)/3 
;
_refine_ls_weighting_scheme calc
_refine_ls_wR_factor_all 0.0615
_refine_ls_wR_factor_gt 0.0568
_refine_ls_wR_factor_ref 0.0615
_reflns_limit_h_max 17
_reflns_limit_h_min -17
_reflns_limit_k_max 28
_reflns_limit_k_min 0
_reflns_limit_l_max 27
_reflns_limit_l_min 0
_reflns_number_gt 11727
_reflns_number_total 14485
_reflns_threshold_expression I>2.0\s(I)
_oxford_diffrn_Wilson_B_factor 0.00
_oxford_diffrn_Wilson_scale 0.00
_oxford_refine_ls_r_factor_ref 0.0346
_oxford_refine_ls_scale 0.076424(6)
_oxford_reflns_number_all 14485
_oxford_reflns_threshold_expression_ref I>-10.0\s(I)
_oxford_structure_analysis_title 'sk_1004_0m in P2(1)/n'
_cod_data_source_file ic6b01543_si_002.cif
_cod_data_source_block 8
_cod_depositor_comments
;
The following automatic conversions were performed:

data item '_atom_sites_solution_primary' value 'Other' was changed to
'other' in accordance with the
/home/saulius/struct/COD-crude-data/automatic-downloads/DataCite-retrospective/ACS/depositions/lib/dictionaries/cif_core.dic
dictionary named 'cif_core.dic' version 2.4.2 last updated on
2011-04-26.

Automatic conversion script
Id: cif_fix_values 6909 2019-04-08 15:41:33Z antanas 
;
_cod_original_sg_symbol_Hall '-P 2yn '
_cod_original_sg_symbol_H-M 'P 1 21/n 1 '
_cod_original_formula_sum 'C46 H77 Co1 I1 N3 O1 P3 V1'
_cod_database_code 4348732

loop_
_symmetry_equiv_pos_as_xyz
x,y,z
-x,-y,-z
-x+1/2,y+1/2,-z+1/2
x+1/2,-y+1/2,z+1/2

loop_
_atom_site_label
_atom_site_type_symbol
_atom_site_fract_x
_atom_site_fract_y
_atom_site_fract_z
_atom_site_U_iso_or_equiv
_atom_site_occupancy
_atom_site_adp_type
_atom_site_refinement_flags_posn
Co1 Co 0.076075(16) 0.273568(10) 0.639323(10) 0.0111 1.0000 Uani .
V1 V 0.25127(2) 0.237313(12) 0.573562(13) 0.0108 1.0000 Uani .
I1 I -0.084022(8) 0.320890(5) 0.699776(5) 0.0181 1.0000 Uani .
P1 P 0.04568(3) 0.179537(19) 0.57554(2) 0.0132 1.0000 Uani .
P2 P 0.22170(3) 0.245860(19) 0.71254(2) 0.0126 1.0000 Uani .
P3 P 0.13570(3) 0.353985(19) 0.56821(2) 0.0119 1.0000 Uani .
O1 O 0.37755(9) 0.21313(6) 0.50926(6) 0.0157 1.0000 Uani .
N1 N 0.15643(10) 0.17050(6) 0.53107(7) 0.0142 1.0000 Uani .
N2 N 0.31533(10) 0.21484(6) 0.66248(7) 0.0141 1.0000 Uani .
N3 N 0.25912(10) 0.33064(6) 0.54845(7) 0.0134 1.0000 Uani .
C1 C 0.18052(12) 0.12465(8) 0.47899(8) 0.0153 1.0000 Uani .
C2 C 0.14256(13) 0.13325(8) 0.41112(9) 0.0180 1.0000 Uani .
C3 C 0.17268(13) 0.09187(8) 0.35896(9) 0.0191 1.0000 Uani .
C4 C 0.13427(16) 0.10343(11) 0.28556(9) 0.0300 1.0000 Uani .
C5 C 0.24102(13) 0.03991(8) 0.37554(9) 0.0205 1.0000 Uani .
C6 C 0.28065(13) 0.02970(8) 0.44252(9) 0.0193 1.0000 Uani .
C7 C 0.35555(15) -0.02620(9) 0.45956(11) 0.0278 1.0000 Uani .
C8 C 0.25034(13) 0.07273(8) 0.49344(9) 0.0171 1.0000 Uani .
C9 C -0.07230(13) 0.17901(8) 0.51272(9) 0.0189 1.0000 Uani .
C10 C -0.09849(15) 0.11300(9) 0.47845(10) 0.0269 1.0000 Uani .
C11 C -0.17431(14) 0.20796(10) 0.54131(10) 0.0261 1.0000 Uani .
C12 C 0.03029(14) 0.10699(8) 0.63202(9) 0.0195 1.0000 Uani .
C13 C 0.04646(16) 0.03839(9) 0.60310(10) 0.0273 1.0000 Uani .
C14 C -0.07548(16) 0.11044(9) 0.66857(10) 0.0290 1.0000 Uani .
C15 C 0.40331(12) 0.17501(8) 0.68583(8) 0.0145 1.0000 Uani .
C16 C 0.39411(13) 0.10710(8) 0.68155(8) 0.0166 1.0000 Uani .
C17 C 0.47840(14) 0.06624(8) 0.70285(8) 0.0193 1.0000 Uani .
C18 C 0.46639(17) -0.00685(9) 0.69750(11) 0.0300 1.0000 Uani .
C19 C 0.57321(14) 0.09455(9) 0.72884(9) 0.0217 1.0000 Uani .
C20 C 0.58538(13) 0.16204(9) 0.73314(8) 0.0191 1.0000 Uani .
C21 C 0.68925(14) 0.19241(10) 0.75950(11) 0.0290 1.0000 Uani .
C22 C 0.49946(12) 0.20202(8) 0.71141(8) 0.0157 1.0000 Uani .
C23 C 0.19489(13) 0.18031(8) 0.77662(8) 0.0179 1.0000 Uani .
C24 C 0.28008(16) 0.17217(9) 0.83511(9) 0.0250 1.0000 Uani .
C25 C 0.08362(15) 0.18464(9) 0.80581(10) 0.0259 1.0000 Uani .
C26 C 0.28925(13) 0.30970(8) 0.76682(9) 0.0178 1.0000 Uani .
C27 C 0.34796(14) 0.35995(9) 0.72462(10) 0.0235 1.0000 Uani .
C28 C 0.20830(15) 0.34273(10) 0.81195(10) 0.0272 1.0000 Uani .
C29 C 0.34267(13) 0.36476(8) 0.51745(8) 0.0163 1.0000 Uani .
C30 C 0.44800(13) 0.35197(8) 0.54191(9) 0.0199 1.0000 Uani .
C31 C 0.53534(14) 0.37986(9) 0.51135(11) 0.0275 1.0000 Uani .
C32 C 0.64777(15) 0.36346(12) 0.53714(14) 0.0429 1.0000 Uani .
C33 C 0.51771(16) 0.42212(9) 0.45655(11) 0.0308 1.0000 Uani .
C34 C 0.41449(17) 0.43665(9) 0.43160(10) 0.0270 1.0000 Uani .
C35 C 0.3962(2) 0.48170(10) 0.37084(11) 0.0418 1.0000 Uani .
C36 C 0.32761(15) 0.40816(8) 0.46226(9) 0.0208 1.0000 Uani .
C37 C 0.14180(13) 0.43403(7) 0.61576(9) 0.0166 1.0000 Uani .
C38 C 0.23522(15) 0.47869(8) 0.59950(10) 0.0244 1.0000 Uani .
C39 C 0.03729(14) 0.47314(8) 0.61081(9) 0.0222 1.0000 Uani .
C40 C 0.05867(13) 0.37378(8) 0.48663(8) 0.0166 1.0000 Uani .
C41 C 0.08861(15) 0.32738(9) 0.42900(9) 0.0222 1.0000 Uani .
C42 C -0.06252(13) 0.37106(9) 0.49468(9) 0.0220 1.0000 Uani .
C43 C 0.36934(13) 0.22786(8) 0.43577(8) 0.0179 1.0000 Uani .
C44 C 0.44385(14) 0.17953(8) 0.40456(9) 0.0211 1.0000 Uani .
C45 C 0.53613(15) 0.17887(10) 0.45860(9) 0.0253 1.0000 Uani .
C46 C 0.47828(13) 0.17963(9) 0.52532(9) 0.0212 1.0000 Uani .
H21 H 0.0959 0.1683 0.4015 0.0216 1.0000 Uiso R
H41 H 0.1927 0.1124 0.2572 0.0460 1.0000 Uiso R
H42 H 0.0860 0.1387 0.2821 0.0457 1.0000 Uiso R
H43 H 0.0964 0.0664 0.2671 0.0463 1.0000 Uiso R
H51 H 0.2626 0.0114 0.3405 0.0242 1.0000 Uiso R
H71 H 0.3616 -0.0338 0.5066 0.0435 1.0000 Uiso R
H72 H 0.4241 -0.0158 0.4458 0.0439 1.0000 Uiso R
H73 H 0.3346 -0.0660 0.4370 0.0439 1.0000 Uiso R
H81 H 0.2785 0.0669 0.5379 0.0215 1.0000 Uiso R
H91 H -0.0495 0.2089 0.4781 0.0228 1.0000 Uiso R
H101 H -0.0359 0.0922 0.4621 0.0388 1.0000 Uiso R
H102 H -0.1329 0.0841 0.5095 0.0392 1.0000 Uiso R
H103 H -0.1484 0.1213 0.4408 0.0412 1.0000 Uiso R
H111 H -0.1602 0.2471 0.5671 0.0371 1.0000 Uiso R
H112 H -0.2089 0.1772 0.5698 0.0383 1.0000 Uiso R
H113 H -0.2243 0.2191 0.5036 0.0385 1.0000 Uiso R
H121 H 0.0869 0.1135 0.6667 0.0235 1.0000 Uiso R
H131 H 0.1092 0.0348 0.5781 0.0413 1.0000 Uiso R
H132 H 0.0510 0.0080 0.6407 0.0412 1.0000 Uiso R
H133 H -0.0142 0.0250 0.5744 0.0418 1.0000 Uiso R
H141 H -0.0904 0.1539 0.6833 0.0427 1.0000 Uiso R
H142 H -0.0707 0.0827 0.7085 0.0430 1.0000 Uiso R
H143 H -0.1354 0.0950 0.6382 0.0433 1.0000 Uiso R
H161 H 0.3307 0.0892 0.6639 0.0206 1.0000 Uiso R
H181 H 0.5214 -0.0300 0.7211 0.0476 1.0000 Uiso R
H182 H 0.4009 -0.0196 0.7149 0.0470 1.0000 Uiso R
H183 H 0.4630 -0.0215 0.6523 0.0477 1.0000 Uiso R
H191 H 0.6306 0.0673 0.7432 0.0255 1.0000 Uiso R
H211 H 0.6774 0.2262 0.7913 0.0452 1.0000 Uiso R
H212 H 0.7352 0.1609 0.7823 0.0435 1.0000 Uiso R
H213 H 0.7276 0.2110 0.7220 0.0450 1.0000 Uiso R
H221 H 0.5071 0.2476 0.7126 0.0194 1.0000 Uiso R
H231 H 0.1950 0.1400 0.7497 0.0207 1.0000 Uiso R
H241 H 0.3502 0.1678 0.8187 0.0377 1.0000 Uiso R
H242 H 0.2801 0.2097 0.8665 0.0368 1.0000 Uiso R
H243 H 0.2647 0.1332 0.8610 0.0370 1.0000 Uiso R
H251 H 0.0287 0.1939 0.7708 0.0388 1.0000 Uiso R
H252 H 0.0832 0.2187 0.8409 0.0385 1.0000 Uiso R
H253 H 0.0666 0.1439 0.8270 0.0383 1.0000 Uiso R
H261 H 0.3421 0.2871 0.7961 0.0210 1.0000 Uiso R
H271 H 0.4025 0.3409 0.6989 0.0354 1.0000 Uiso R
H272 H 0.3805 0.3916 0.7546 0.0363 1.0000 Uiso R
H273 H 0.2989 0.3831 0.6942 0.0360 1.0000 Uiso R
H281 H 0.1827 0.3124 0.8462 0.0415 1.0000 Uiso R
H282 H 0.2399 0.3797 0.8353 0.0409 1.0000 Uiso R
H283 H 0.1464 0.3572 0.7854 0.0404 1.0000 Uiso R
H301 H 0.4594 0.3232 0.5793 0.0244 1.0000 Uiso R
H321 H 0.6916 0.4011 0.5390 0.0647 1.0000 Uiso R
H322 H 0.6489 0.3437 0.5807 0.0644 1.0000 Uiso R
H323 H 0.6800 0.3335 0.5064 0.0646 1.0000 Uiso R
H331 H 0.5773 0.4420 0.4356 0.0371 1.0000 Uiso R
H351 H 0.3246 0.4967 0.3663 0.0628 1.0000 Uiso R
H352 H 0.4413 0.5189 0.3744 0.0633 1.0000 Uiso R
H353 H 0.4107 0.4597 0.3291 0.0641 1.0000 Uiso R
H361 H 0.2571 0.4183 0.4458 0.0246 1.0000 Uiso R
H371 H 0.1535 0.4207 0.6636 0.0204 1.0000 Uiso R
H381 H 0.3036 0.4570 0.6041 0.0362 1.0000 Uiso R
H382 H 0.2371 0.5153 0.6317 0.0360 1.0000 Uiso R
H383 H 0.2272 0.4957 0.5535 0.0362 1.0000 Uiso R
H391 H -0.0211 0.4474 0.6265 0.0310 1.0000 Uiso R
H392 H 0.0470 0.5117 0.6400 0.0326 1.0000 Uiso R
H393 H 0.0232 0.4870 0.5647 0.0327 1.0000 Uiso R
H401 H 0.0780 0.4184 0.4742 0.0193 1.0000 Uiso R
H411 H 0.1633 0.3289 0.4210 0.0329 1.0000 Uiso R
H412 H 0.0706 0.2841 0.4417 0.0339 1.0000 Uiso R
H413 H 0.0479 0.3381 0.3875 0.0340 1.0000 Uiso R
H421 H -0.0841 0.3947 0.5328 0.0330 1.0000 Uiso R
H422 H -0.0831 0.3264 0.5025 0.0341 1.0000 Uiso R
H423 H -0.1019 0.3864 0.4545 0.0342 1.0000 Uiso R
H431 H 0.3937 0.2723 0.4284 0.0200 1.0000 Uiso R
H432 H 0.2958 0.2219 0.4193 0.0214 1.0000 Uiso R
H441 H 0.4662 0.1938 0.3606 0.0253 1.0000 Uiso R
H442 H 0.4105 0.1368 0.4005 0.0253 1.0000 Uiso R
H451 H 0.5799 0.2185 0.4550 0.0294 1.0000 Uiso R
H452 H 0.5826 0.1421 0.4561 0.0299 1.0000 Uiso R
H461 H 0.5188 0.2023 0.5611 0.0248 1.0000 Uiso R
H462 H 0.4616 0.1353 0.5404 0.0245 1.0000 Uiso R

loop_
_atom_site_aniso_label
_atom_site_aniso_U_11
_atom_site_aniso_U_22
_atom_site_aniso_U_33
_atom_site_aniso_U_23
_atom_site_aniso_U_13
_atom_site_aniso_U_12
Co1 0.01029(9) 0.01022(9) 0.01275(10) 0.00018(7) 0.00079(7) 0.00013(7)
V1 0.01017(11) 0.01029(11) 0.01183(12) 0.00064(9) -0.00012(9) 0.00054(9)
I1 0.01446(5) 0.02010(5) 0.02008(5) -0.00164(4) 0.00497(4) 0.00173(4)
P1 0.01211(17) 0.01166(17) 0.01571(18) -0.00162(14) 0.00084(14) -0.00144(14)
P2 0.01370(18) 0.01194(17) 0.01218(17) 0.00038(14) -0.00061(14) 0.00147(14)
P3 0.01084(17) 0.01056(17) 0.01423(18) 0.00189(14) 0.00030(14) 0.00126(13)
O1 0.0131(5) 0.0208(6) 0.0134(5) 0.0008(4) 0.0025(4) 0.0036(4)
N1 0.0138(6) 0.0134(6) 0.0156(6) -0.0026(5) 0.0012(5) -0.0005(5)
N2 0.0147(6) 0.0144(6) 0.0132(6) 0.0011(5) -0.0009(5) 0.0032(5)
N3 0.0114(6) 0.0122(6) 0.0167(6) 0.0022(5) 0.0020(5) 0.0000(5)
C1 0.0137(7) 0.0144(7) 0.0180(7) -0.0023(6) 0.0026(6) -0.0021(6)
C2 0.0177(7) 0.0160(7) 0.0203(8) -0.0027(6) 0.0005(6) -0.0007(6)
C3 0.0170(7) 0.0226(8) 0.0179(8) -0.0048(6) 0.0013(6) -0.0052(6)
C4 0.0297(10) 0.0410(11) 0.0189(9) -0.0056(8) -0.0017(7) -0.0026(9)
C5 0.0195(8) 0.0187(8) 0.0238(8) -0.0091(7) 0.0058(7) -0.0050(6)
C6 0.0160(7) 0.0137(7) 0.0287(9) -0.0034(6) 0.0052(6) -0.0022(6)
C7 0.0241(9) 0.0204(9) 0.0392(11) -0.0041(8) 0.0027(8) 0.0048(7)
C8 0.0168(7) 0.0153(7) 0.0192(8) -0.0006(6) 0.0008(6) -0.0009(6)
C9 0.0136(7) 0.0204(8) 0.0223(8) -0.0039(6) -0.0019(6) -0.0030(6)
C10 0.0215(8) 0.0286(9) 0.0302(10) -0.0112(8) -0.0033(7) -0.0056(7)
C11 0.0148(8) 0.0280(9) 0.0351(10) -0.0059(8) -0.0030(7) -0.0008(7)
C12 0.0229(8) 0.0152(7) 0.0207(8) 0.0004(6) 0.0035(7) -0.0041(6)
C13 0.0319(10) 0.0162(8) 0.0348(10) 0.0016(7) 0.0107(8) -0.0023(7)
C14 0.0367(10) 0.0213(9) 0.0303(10) -0.0013(7) 0.0150(8) -0.0065(8)
C15 0.0154(7) 0.0163(7) 0.0119(7) 0.0008(6) 0.0012(6) 0.0032(6)
C16 0.0170(7) 0.0166(7) 0.0162(7) 0.0006(6) 0.0000(6) 0.0009(6)
C17 0.0256(8) 0.0162(7) 0.0162(8) 0.0027(6) 0.0028(6) 0.0068(6)
C18 0.0386(11) 0.0145(8) 0.0370(11) 0.0034(7) 0.0020(9) 0.0067(8)
C19 0.0191(8) 0.0261(9) 0.0200(8) 0.0047(7) 0.0023(6) 0.0103(7)
C20 0.0141(7) 0.0278(9) 0.0153(7) 0.0024(6) 0.0017(6) 0.0029(6)
C21 0.0151(8) 0.0395(11) 0.0321(10) 0.0027(8) -0.0017(7) -0.0003(7)
C22 0.0153(7) 0.0167(7) 0.0153(7) 0.0018(6) 0.0025(6) 0.0014(6)
C23 0.0229(8) 0.0156(7) 0.0150(7) 0.0028(6) 0.0001(6) 0.0019(6)
C24 0.0313(9) 0.0255(9) 0.0178(8) 0.0060(7) -0.0029(7) 0.0041(7)
C25 0.0272(9) 0.0272(9) 0.0238(9) 0.0089(7) 0.0074(7) 0.0018(7)
C26 0.0177(7) 0.0175(7) 0.0178(8) -0.0016(6) -0.0044(6) 0.0022(6)
C27 0.0198(8) 0.0178(8) 0.0321(10) 0.0009(7) -0.0068(7) -0.0019(6)
C28 0.0258(9) 0.0298(10) 0.0258(9) -0.0135(8) -0.0012(7) 0.0026(8)
C29 0.0163(7) 0.0126(7) 0.0205(8) -0.0024(6) 0.0057(6) -0.0011(6)
C30 0.0164(7) 0.0164(8) 0.0273(9) -0.0050(7) 0.0043(7) -0.0025(6)
C31 0.0172(8) 0.0248(9) 0.0415(11) -0.0161(8) 0.0107(8) -0.0065(7)
C32 0.0165(9) 0.0432(13) 0.0696(17) -0.0190(12) 0.0089(10) -0.0062(9)
C33 0.0319(10) 0.0239(9) 0.0385(11) -0.0122(8) 0.0210(9) -0.0139(8)
C34 0.0415(11) 0.0157(8) 0.0251(9) -0.0040(7) 0.0162(8) -0.0089(8)
C35 0.0689(16) 0.0250(10) 0.0334(11) 0.0043(9) 0.0226(11) -0.0125(10)
C36 0.0248(8) 0.0156(7) 0.0226(8) 0.0004(6) 0.0068(7) -0.0021(6)
C37 0.0179(7) 0.0113(7) 0.0205(8) 0.0011(6) 0.0004(6) 0.0006(6)
C38 0.0243(9) 0.0138(8) 0.0354(10) -0.0019(7) 0.0048(7) -0.0030(7)
C39 0.0246(8) 0.0158(8) 0.0265(9) 0.0004(7) 0.0030(7) 0.0058(7)
C40 0.0167(7) 0.0167(7) 0.0163(7) 0.0038(6) -0.0017(6) 0.0023(6)
C41 0.0241(8) 0.0247(9) 0.0176(8) -0.0005(7) -0.0009(7) 0.0016(7)
C42 0.0162(8) 0.0249(9) 0.0245(9) 0.0028(7) -0.0039(7) 0.0029(7)
C43 0.0171(7) 0.0218(8) 0.0148(7) 0.0015(6) 0.0015(6) 0.0006(6)
C44 0.0267(9) 0.0196(8) 0.0177(8) -0.0013(6) 0.0081(7) -0.0021(7)
C45 0.0212(8) 0.0323(10) 0.0230(9) 0.0056(7) 0.0090(7) 0.0104(7)
C46 0.0170(7) 0.0265(9) 0.0202(8) 0.0038(7) 0.0035(6) 0.0091(7)

loop_
_atom_type_symbol
_atom_type_scat_dispersion_real
_atom_type_scat_dispersion_imag
_atom_type_scat_Cromer_Mann_a1
_atom_type_scat_Cromer_Mann_b1
_atom_type_scat_Cromer_Mann_a2
_atom_type_scat_Cromer_Mann_b2
_atom_type_scat_Cromer_Mann_a3
_atom_type_scat_Cromer_Mann_b3
_atom_type_scat_Cromer_Mann_a4
_atom_type_scat_Cromer_Mann_b4
_atom_type_scat_Cromer_Mann_c
_atom_type_scat_source
C 0.0033 0.0016 2.3100 20.8439 1.0200 10.2075 1.5886 0.5687 0.8650 51.6512 0.2156 'International Tables Vol C 4.2.6.8 and 6.1.1.4'
H 0.0000 0.0000 0.4930 10.5109 0.3229 26.1257 0.1402 3.1424 0.0408 57.7998 0.0030 'International Tables Vol C 4.2.6.8 and 6.1.1.4'
N 0.0061 0.0033 12.2126 0.0057 3.1322 9.8933 2.0125 28.9975 1.1663 0.5826 -11.5290 'International Tables Vol C 4.2.6.8 and 6.1.1.4'
O 0.0106 0.0060 3.0485 13.2771 2.2868 5.7011 1.5463 0.3239 0.8670 32.9089 0.2508 'International Tables Vol C 4.2.6.8 and 6.1.1.4'
P 0.1023 0.0942 6.4345 1.9067 4.1791 27.1570 1.7800 0.5260 1.4908 68.1645 1.1149 'International Tables Vol C 4.2.6.8 and 6.1.1.4'
V 0.3005 0.5294 10.2971 6.8657 7.3511 0.4385 2.0703 26.8938 2.0571 102.4780 1.2199 'International Tables Vol C 4.2.6.8 and 6.1.1.4'
Co 0.3494 0.9721 12.2841 4.2791 7.3409 0.2784 4.0034 13.5359 2.3488 71.1692 1.0118 'International Tables Vol C 4.2.6.8 and 6.1.1.4'
I -0.4742 1.8119 20.1472 4.3470 18.9949 0.3814 7.5138 27.7660 2.2735 66.8776 4.0712 'International Tables Vol C 4.2.6.8 and 6.1.1.4'

loop_
_geom_angle_atom_site_label_1
_geom_angle_atom_site_label_2
_geom_angle_atom_site_label_3
_geom_angle
_geom_angle_publ_flag
V1 Co1 I1 173.769(10) yes
V1 Co1 P1 68.332(13) yes
I1 Co1 P1 116.787(13) yes
V1 Co1 P2 66.221(13) yes
I1 Co1 P2 114.436(13) yes
P1 Co1 P2 103.380(16) yes
V1 Co1 P3 67.333(12) yes
I1 Co1 P3 106.931(13) yes
P1 Co1 P3 108.606(17) yes
P2 Co1 P3 106.150(16) yes
Co1 V1 P1 49.408(10) yes
Co1 V1 P2 50.517(11) yes
P1 V1 P2 81.277(14) yes
Co1 V1 P3 49.550(10) yes
P1 V1 P3 83.612(13) yes
P2 V1 P3 83.629(14) yes
Co1 V1 O1 172.10(3) yes
P1 V1 O1 127.77(3) yes
P2 V1 O1 137.28(3) yes
P3 V1 O1 125.17(3) yes
Co1 V1 N1 84.56(4) yes
P1 V1 N1 35.55(4) yes
P2 V1 N1 110.62(4) yes
P3 V1 N1 106.15(4) yes
O1 V1 N1 92.23(5) yes
Co1 V1 N2 87.03(4) yes
P1 V1 N2 103.03(4) yes
P2 V1 N2 37.00(4) yes
P3 V1 N2 115.38(4) yes
O1 V1 N2 100.86(5) yes
Co1 V1 N3 84.47(4) yes
P1 V1 N3 117.59(4) yes
P2 V1 N3 101.16(4) yes
P3 V1 N3 36.42(4) yes
O1 V1 N3 91.78(5) yes
N1 V1 N2 115.42(6) yes
N1 V1 N3 127.10(6) yes
N2 V1 N3 115.45(6) yes
Co1 P1 V1 62.260(12) yes
Co1 P1 N1 104.59(5) yes
Co1 P1 C9 117.48(6) yes
V1 P1 C9 132.88(6) yes
N1 P1 C9 107.66(7) yes
Co1 P1 C12 111.23(6) yes
V1 P1 C12 117.39(6) yes
N1 P1 C12 109.24(7) yes
C9 P1 C12 106.41(8) yes
V1 P2 Co1 63.262(12) yes
Co1 P2 N2 106.24(5) yes
V1 P2 C23 130.33(5) yes
Co1 P2 C23 115.08(5) yes
N2 P2 C23 105.64(7) yes
V1 P2 C26 121.75(6) yes
Co1 P2 C26 119.94(5) yes
N2 P2 C26 106.64(7) yes
C23 P2 C26 102.27(8) yes
V1 P3 Co1 63.117(12) yes
Co1 P3 N3 105.30(5) yes
V1 P3 C37 135.83(5) yes
Co1 P3 C37 109.31(5) yes
N3 P3 C37 110.20(7) yes
V1 P3 C40 117.57(5) yes
Co1 P3 C40 120.13(5) yes
N3 P3 C40 107.93(7) yes
C37 P3 C40 103.86(7) yes
V1 O1 C43 120.84(9) yes
V1 O1 C46 130.03(9) yes
C43 O1 C46 109.08(11) yes
V1 N1 P1 101.57(7) yes
V1 N1 C1 127.89(10) yes
P1 N1 C1 130.45(11) yes
P2 N2 V1 99.35(6) yes
P2 N2 C15 125.20(11) yes
V1 N2 C15 134.68(10) yes
V1 N3 P3 99.25(6) yes
V1 N3 C29 128.99(10) yes
P3 N3 C29 131.57(11) yes
N1 C1 C2 121.33(14) yes
N1 C1 C8 120.53(14) yes
C2 C1 C8 117.92(15) yes
C1 C2 C3 121.79(16) yes
C1 C2 H21 117.7 no
C3 C2 H21 120.5 no
C2 C3 C4 121.06(16) yes
C2 C3 C5 118.63(16) yes
C4 C3 C5 120.30(16) yes
C3 C4 H41 111.3 no
C3 C4 H42 111.3 no
H41 C4 H42 108.4 no
C3 C4 H43 111.3 no
H41 C4 H43 108.2 no
H42 C4 H43 106.0 no
C3 C5 C6 121.32(15) yes
C3 C5 H51 119.6 no
C6 C5 H51 119.0 no
C5 C6 C7 120.74(16) yes
C5 C6 C8 118.62(15) yes
C7 C6 C8 120.64(16) yes
C6 C7 H71 111.4 no
C6 C7 H72 109.4 no
H71 C7 H72 106.8 no
C6 C7 H73 113.0 no
H71 C7 H73 108.6 no
H72 C7 H73 107.3 no
C1 C8 C6 121.70(16) yes
C1 C8 H81 119.5 no
C6 C8 H81 118.8 no
P1 C9 C10 115.81(12) yes
P1 C9 C11 113.66(12) yes
C10 C9 C11 109.53(14) yes
P1 C9 H91 101.9 no
C10 C9 H91 108.4 no
C11 C9 H91 106.8 no
C9 C10 H101 112.0 no
C9 C10 H102 110.9 no
H101 C10 H102 109.5 no
C9 C10 H103 107.2 no
H101 C10 H103 109.5 no
H102 C10 H103 107.4 no
C9 C11 H111 112.3 no
C9 C11 H112 111.4 no
H111 C11 H112 108.7 no
C9 C11 H113 109.3 no
H111 C11 H113 107.3 no
H112 C11 H113 107.7 no
P1 C12 C13 119.49(12) yes
P1 C12 C14 110.77(12) yes
C13 C12 C14 110.25(14) yes
P1 C12 H121 102.3 no
C13 C12 H121 106.2 no
C14 C12 H121 106.6 no
C12 C13 H131 112.9 no
C12 C13 H132 108.3 no
H131 C13 H132 108.9 no
C12 C13 H133 111.2 no
H131 C13 H133 109.1 no
H132 C13 H133 106.1 no
C12 C14 H141 111.6 no
C12 C14 H142 109.2 no
H141 C14 H142 108.1 no
C12 C14 H143 110.7 no
H141 C14 H143 109.0 no
H142 C14 H143 108.3 no
N2 C15 C16 119.30(14) yes
N2 C15 C22 121.79(14) yes
C16 C15 C22 118.89(14) yes
C15 C16 C17 121.35(15) yes
C15 C16 H161 118.9 no
C17 C16 H161 119.8 no
C16 C17 C18 120.24(16) yes
C16 C17 C19 118.53(15) yes
C18 C17 C19 121.22(16) yes
C17 C18 H181 113.5 no
C17 C18 H182 109.7 no
H181 C18 H182 108.3 no
C17 C18 H183 112.6 no
H181 C18 H183 107.6 no
H182 C18 H183 104.7 no
C17 C19 C20 121.55(15) yes
C17 C19 H191 119.0 no
C20 C19 H191 119.4 no
C19 C20 C21 121.30(16) yes
C19 C20 C22 118.79(16) yes
C21 C20 C22 119.90(16) yes
C20 C21 H211 111.4 no
C20 C21 H212 111.6 no
H211 C21 H212 107.3 no
C20 C21 H213 110.6 no
H211 C21 H213 107.9 no
H212 C21 H213 107.8 no
C20 C22 C15 120.87(15) yes
C20 C22 H221 119.9 no
C15 C22 H221 119.2 no
P2 C23 C24 115.78(12) yes
P2 C23 C25 113.71(11) yes
C24 C23 C25 109.87(14) yes
P2 C23 H231 103.8 no
C24 C23 H231 106.8 no
C25 C23 H231 105.9 no
C23 C24 H241 112.2 no
C23 C24 H242 111.1 no
H241 C24 H242 108.1 no
C23 C24 H243 109.3 no
H241 C24 H243 108.0 no
H242 C24 H243 108.1 no
C23 C25 H251 112.1 no
C23 C25 H252 109.7 no
H251 C25 H252 109.1 no
C23 C25 H253 109.6 no
H251 C25 H253 108.2 no
H252 C25 H253 108.0 no
P2 C26 C27 112.45(12) yes
P2 C26 C28 110.10(12) yes
C27 C26 C28 111.22(15) yes
P2 C26 H261 106.3 no
C27 C26 H261 107.9 no
C28 C26 H261 108.7 no
C26 C27 H271 112.6 no
C26 C27 H272 109.2 no
H271 C27 H272 108.0 no
C26 C27 H273 110.9 no
H271 C27 H273 109.2 no
H272 C27 H273 106.7 no
C26 C28 H281 111.2 no
C26 C28 H282 110.7 no
H281 C28 H282 108.5 no
C26 C28 H283 111.4 no
H281 C28 H283 106.5 no
H282 C28 H283 108.5 no
N3 C29 C30 117.50(15) yes
N3 C29 C36 124.49(15) yes
C30 C29 C36 117.95(15) yes
C29 C30 C31 121.35(18) yes
C29 C30 H301 118.9 no
C31 C30 H301 119.7 no
C30 C31 C32 120.2(2) yes
C30 C31 C33 119.23(18) yes
C32 C31 C33 120.52(18) yes
C31 C32 H321 111.1 no
C31 C32 H322 111.8 no
H321 C32 H322 109.4 no
C31 C32 H323 110.2 no
H321 C32 H323 106.5 no
H322 C32 H323 107.6 no
C31 C33 C34 121.00(17) yes
C31 C33 H331 119.8 no
C34 C33 H331 119.2 no
C33 C34 C35 120.57(18) yes
C33 C34 C36 119.33(18) yes
C35 C34 C36 120.08(19) yes
C34 C35 H351 112.3 no
C34 C35 H352 111.4 no
H351 C35 H352 107.6 no
C34 C35 H353 110.8 no
H351 C35 H353 106.8 no
H352 C35 H353 107.7 no
C29 C36 C34 121.12(17) yes
C29 C36 H361 119.2 no
C34 C36 H361 119.6 no
P3 C37 C38 115.51(12) yes
P3 C37 C39 114.16(11) yes
C38 C37 C39 109.44(13) yes
P3 C37 H371 103.3 no
C38 C37 H371 106.5 no
C39 C37 H371 107.1 no
C37 C38 H381 112.8 no
C37 C38 H382 108.6 no
H381 C38 H382 107.4 no
C37 C38 H383 111.3 no
H381 C38 H383 107.8 no
H382 C38 H383 108.7 no
C37 C39 H391 110.6 no
C37 C39 H392 107.7 no
H391 C39 H392 109.3 no
C37 C39 H393 109.5 no
H391 C39 H393 110.9 no
H392 C39 H393 108.8 no
P3 C40 C41 111.01(11) yes
P3 C40 C42 112.13(11) yes
C41 C40 C42 109.31(14) yes
P3 C40 H401 107.0 no
C41 C40 H401 108.8 no
C42 C40 H401 108.5 no
C40 C41 H411 112.1 no
C40 C41 H412 108.4 no
H411 C41 H412 108.6 no
C40 C41 H413 109.9 no
H411 C41 H413 109.6 no
H412 C41 H413 108.1 no
C40 C42 H421 112.7 no
C40 C42 H422 108.9 no
H421 C42 H422 105.9 no
C40 C42 H423 112.0 no
H421 C42 H423 109.0 no
H422 C42 H423 108.1 no
O1 C43 C44 104.24(13) yes
O1 C43 H431 109.2 no
C44 C43 H431 110.5 no
O1 C43 H432 108.7 no
C44 C43 H432 112.3 no
H431 C43 H432 111.6 no
C43 C44 C45 100.80(14) yes
C43 C44 H441 112.0 no
C45 C44 H441 112.2 no
C43 C44 H442 110.6 no
C45 C44 H442 110.9 no
H441 C44 H442 110.0 no
C44 C45 C46 102.58(14) yes
C44 C45 H451 110.3 no
C46 C45 H451 110.1 no
C44 C45 H452 114.4 no
C46 C45 H452 111.7 no
H451 C45 H452 107.7 no
C45 C46 O1 105.23(13) yes
C45 C46 H461 111.8 no
O1 C46 H461 110.4 no
C45 C46 H462 111.4 no
O1 C46 H462 107.8 no
H461 C46 H462 109.9 no

loop_
_geom_bond_atom_site_label_1
_geom_bond_atom_site_label_2
_geom_bond_distance
_geom_bond_publ_flag
Co1 V1 2.6934(3) yes
Co1 I1 2.5598(2) yes
Co1 P1 2.3108(4) yes
Co1 P2 2.3277(4) yes
Co1 P3 2.2979(4) yes
V1 P1 2.8281(5) yes
V1 P2 2.7598(5) yes
V1 P3 2.7865(5) yes
V1 O1 2.1206(11) yes
V1 N1 1.9646(13) yes
V1 N2 1.9306(13) yes
V1 N3 1.9728(13) yes
P1 N1 1.6782(14) yes
P1 C9 1.8705(16) yes
P1 C12 1.8627(17) yes
P2 N2 1.6833(14) yes
P2 C23 1.8737(16) yes
P2 C26 1.8573(16) yes
P3 N3 1.6763(13) yes
P3 C37 1.8802(16) yes
P3 C40 1.8640(16) yes
O1 C43 1.4641(19) yes
O1 C46 1.4531(19) yes
N1 C1 1.425(2) yes
N2 C15 1.4245(19) yes
N3 C29 1.415(2) yes
C1 C2 1.396(2) yes
C1 C8 1.393(2) yes
C2 C3 1.389(2) yes
C2 H21 0.937 no
C3 C4 1.507(2) yes
C3 C5 1.391(2) yes
C4 H41 0.954 no
C4 H42 0.940 no
C4 H43 0.954 no
C5 C6 1.391(2) yes
C5 H51 0.947 no
C6 C7 1.503(2) yes
C6 C8 1.393(2) yes
C7 H71 0.931 no
C7 H72 0.934 no
C7 H73 0.955 no
C8 H81 0.928 no
C9 C10 1.534(2) yes
C9 C11 1.534(2) yes
C9 H91 0.963 no
C10 H101 0.958 no
C10 H102 0.963 no
C10 H103 0.956 no
C11 H111 0.957 no
C11 H112 0.956 no
C11 H113 0.969 no
C12 C13 1.528(2) yes
C12 C14 1.533(2) yes
C12 H121 0.964 no
C13 H131 0.946 no
C13 H132 0.961 no
C13 H133 0.959 no
C14 H141 0.955 no
C14 H142 0.962 no
C14 H143 0.983 no
C15 C16 1.395(2) yes
C15 C22 1.392(2) yes
C16 C17 1.391(2) yes
C16 H161 0.924 no
C17 C18 1.504(2) yes
C17 C19 1.391(3) yes
C18 H181 0.937 no
C18 H182 0.937 no
C18 H183 0.930 no
C19 C20 1.390(3) yes
C19 H191 0.940 no
C20 C21 1.506(2) yes
C20 C22 1.398(2) yes
C21 H211 0.945 no
C21 H212 0.958 no
C21 H213 0.971 no
C22 H221 0.936 no
C23 C24 1.531(2) yes
C23 C25 1.530(2) yes
C23 H231 0.977 no
C24 H241 0.951 no
C24 H242 0.981 no
C24 H243 0.966 no
C25 H251 0.963 no
C25 H252 0.977 no
C25 H253 0.957 no
C26 C27 1.526(2) yes
C26 C28 1.529(2) yes
C26 H261 0.969 no
C27 H271 0.950 no
C27 H272 0.950 no
C27 H273 0.957 no
C28 H281 0.977 no
C28 H282 0.958 no
C28 H283 0.956 no
C29 C30 1.402(2) yes
C29 C36 1.401(2) yes
C30 C31 1.390(2) yes
C30 H301 0.943 no
C31 C32 1.506(3) yes
C31 C33 1.384(3) yes
C32 H321 0.944 no
C32 H322 0.941 no
C32 H323 0.959 no
C33 C34 1.388(3) yes
C33 H331 0.957 no
C34 C35 1.510(3) yes
C34 C36 1.392(2) yes
C35 H351 0.945 no
C35 H352 0.947 no
C35 H353 0.955 no
C36 H361 0.945 no
C37 C38 1.527(2) yes
C37 C39 1.530(2) yes
C37 H371 0.977 no
C38 H381 0.963 no
C38 H382 0.978 no
C38 H383 0.963 no
C39 H391 0.962 no
C39 H392 0.976 no
C39 H393 0.951 no
C40 C41 1.531(2) yes
C40 C42 1.530(2) yes
C40 H401 0.976 no
C41 H411 0.953 no
C41 H412 0.948 no
C41 H413 0.960 no
C42 H421 0.937 no
C42 H422 0.962 no
C42 H423 0.959 no
C43 C44 1.506(2) yes
C43 H431 0.970 no
C43 H432 0.966 no
C44 C45 1.524(3) yes
C44 H441 0.961 no
C44 H442 0.970 no
C45 C46 1.519(2) yes
C45 H451 0.982 no
C45 H452 0.953 no
C46 H461 0.961 no
C46 H462 0.978 no
